data_7131424
loop_
_publ_author_name
'Jung, Cheolwon'
'Choi, Sang Beom'
'Park, Jaewoo'
'Jung, Minji'
'Kim, Jonghoon'
'Oh, Hyunchul'
'Kim, Jaheon'

_publ_section_title
;
 Porous zeolitic imidazolate frameworks assembled with highly-flattened
 tetrahedral copper(II) centres and 2-nitroimidazolates.
;
_journal_issue 27
_journal_name_full 'Chemical communications (Cambridge, England)'
_journal_page_first 4040
_journal_page_last 4043
_journal_paper_doi 10.1039/d2cc06797h
_journal_volume 59
_journal_year 2023
_chemical_formula_moiety 'C8 H6 Cu N4 O2'
_chemical_formula_sum 'C8 H6 Cu N4 O2'
_chemical_formula_weight 253.71
_chemical_name_common Cu-ZIF-sql
_chemical_name_systematic di-(2-formylimidazolate)copper(II)
_space_group_crystal_system orthorhombic
_space_group_IT_number 41
_space_group_name_Hall 'A 2 -2ab'
_space_group_name_H-M_alt 'A e a 2'
_atom_sites_solution_hydrogens geom
_audit_creation_method SHELXL-2018/3
_audit_update_record
;
2022-02-07 deposited with the CCDC.	2023-03-16 downloaded from the CCDC.
;
_cell_angle_alpha 90
_cell_angle_beta 90
_cell_angle_gamma 90
_cell_formula_units_Z 4
_cell_length_a 7.9150(16)
_cell_length_b 13.333(3)
_cell_length_c 8.8132(18)
_cell_measurement_reflns_used 3144
_cell_measurement_temperature 100(2)
_cell_measurement_theta_max 33.749
_cell_measurement_theta_min 0.401
_cell_volume 930.1(3)
_computing_cell_refinement 'HKL3000sm (Otwinowski & Minor, 1997)'
_computing_data_collection 'PAL BL2D-SMDC Program (Shin et. al, 2016)'
_computing_data_reduction 'HKL3000sm (Otwinowski & Minor, 1997)'
_computing_structure_refinement 'SHELXL-2018/3 (Sheldrick, 2018)'
_computing_structure_solution 'SHELXT 2018/2 (Sheldrick, 2018)'
_diffrn_ambient_temperature 100(2)
_diffrn_measured_fraction_theta_full 0.851
_diffrn_measured_fraction_theta_max 0.851
_diffrn_measurement_device_type 'Rayonix MX225HS CCD area detector'
_diffrn_measurement_method 'omega scan'
_diffrn_radiation_type synchrotron
_diffrn_radiation_wavelength 0.700
_diffrn_reflns_av_R_equivalents 0.0447
_diffrn_reflns_av_unetI/netI 0.0415
_diffrn_reflns_Laue_measured_fraction_full 0.851
_diffrn_reflns_Laue_measured_fraction_max 0.851
_diffrn_reflns_limit_h_max 9
_diffrn_reflns_limit_h_min -9
_diffrn_reflns_limit_k_max 15
_diffrn_reflns_limit_k_min -15
_diffrn_reflns_limit_l_max 9
_diffrn_reflns_limit_l_min -9
_diffrn_reflns_number 1589
_diffrn_reflns_point_group_measured_fraction_full 0.789
_diffrn_reflns_point_group_measured_fraction_max 0.789
_diffrn_reflns_theta_full 24.305
_diffrn_reflns_theta_max 24.305
_diffrn_reflns_theta_min 3.009
_diffrn_source 'PLSII 2D bending magnet'
_exptl_absorpt_coefficient_mu 2.240
_exptl_absorpt_correction_T_max 1.000
_exptl_absorpt_correction_T_min 0.829
_exptl_absorpt_correction_type empirical
_exptl_absorpt_process_details 'HKL3000sm Scalepack(Otwinowski et.al,2003)'
_exptl_crystal_colour violet
_exptl_crystal_density_diffrn 1.812
_exptl_crystal_description plate
_exptl_crystal_F_000 508
_exptl_crystal_recrystallization_method 'a solvothermal reaction'
_exptl_crystal_size_max 0.058
_exptl_crystal_size_mid 0.043
_exptl_crystal_size_min 0.023
_refine_diff_density_max 1.747
_refine_diff_density_min -1.405
_refine_diff_density_rms 0.217
_refine_ls_abs_structure_details
;
 Refined as an inversion twin.
;
_refine_ls_abs_structure_Flack 0.64(17)
_refine_ls_extinction_method none
_refine_ls_goodness_of_fit_ref 1.158
_refine_ls_hydrogen_treatment constr
_refine_ls_matrix_type full
_refine_ls_number_parameters 70
_refine_ls_number_reflns 629
_refine_ls_number_restraints 1
_refine_ls_restrained_S_all 1.156
_refine_ls_R_factor_all 0.0823
_refine_ls_R_factor_gt 0.0763
_refine_ls_shift/su_max 0.000
_refine_ls_shift/su_mean 0.000
_refine_ls_structure_factor_coef Fsqd
_refine_ls_weighting_details 'w=1/[\s^2^(Fo^2^)+(0.2000P)^2^] where P=(Fo^2^+2Fc^2^)/3'
_refine_ls_weighting_scheme calc
_refine_ls_wR_factor_gt 0.2348
_refine_ls_wR_factor_ref 0.2484
_reflns_Friedel_coverage 0.723
_reflns_Friedel_fraction_full 0.717
_reflns_Friedel_fraction_max 0.717
_reflns_number_gt 564
_reflns_number_total 629
_reflns_threshold_expression 'I > 2\s(I)'
_cod_data_source_file d2cc06797h2.cif
_cod_data_source_block CuZIF-sql
_cod_depositor_comments 'Adding full bibliography for 7131424--7131428.cif.'
_cod_original_sg_symbol_Hall 'A 2 -2ac'
_cod_original_sg_symbol_H-M 'A b a 2'
_cod_database_code 7131424
_shelx_shelxl_version_number 2018/3
_shelx_space_group_comment
;
The symmetry employed for this shelxl refinement is uniquely defined
by the following loop, which should always be used as a source of
symmetry information in preference to the above space-group names.
They are only intended as comments.
;
_shelx_estimated_absorpt_t_min 0.881
_shelx_estimated_absorpt_t_max 0.950

loop_
_space_group_symop_operation_xyz
'x, y, z'
'-x, -y, z'
'x+1/2, -y+1/2, z'
'-x+1/2, y+1/2, z'
'x, y+1/2, z+1/2'
'-x, -y+1/2, z+1/2'
'x+1/2, -y+1, z+1/2'
'-x+1/2, y+1, z+1/2'

loop_
_atom_site_label
_atom_site_type_symbol
_atom_site_fract_x
_atom_site_fract_y
_atom_site_fract_z
_atom_site_U_iso_or_equiv
_atom_site_adp_type
_atom_site_occupancy
_atom_site_site_symmetry_order
_atom_site_calc_flag
_atom_site_refinement_flags_posn
_atom_site_refinement_flags_adp
_atom_site_refinement_flags_occupancy
_atom_site_disorder_assembly
_atom_site_disorder_group
Cu1 Cu 0.500000 0.500000 0.6798(11) 0.0415(12) Uani 1 2 d S T P . .
O1 O 0.2729(10) 0.6329(5) 0.6120(12) 0.049(3) Uani 1 1 d . . . . .
N1 N 0.3604(11) 0.4387(7) 0.5159(17) 0.043(2) Uani 1 1 d . . . . .
N2 N 0.1627(12) 0.4464(8) 0.3339(17) 0.047(3) Uani 1 1 d . . . . .
C1 C 0.236(5) 0.4952(9) 0.449(5) 0.043(7) Uani 1 1 d . . . . .
C2 C 0.1958(15) 0.5935(9) 0.503(2) 0.048(3) Uani 1 1 d . . . . .
H2 H 0.107672 0.630034 0.455508 0.057 Uiso 1 1 calc R U . . .
C3 C 0.3674(14) 0.3547(10) 0.4351(18) 0.050(3) Uani 1 1 d . . . . .
H3 H 0.444075 0.301107 0.452431 0.060 Uiso 1 1 calc R U . . .
C4 C 0.2459(14) 0.3570(9) 0.3215(19) 0.050(3) Uani 1 1 d . . . . .
H4 H 0.224654 0.305905 0.248780 0.060 Uiso 1 1 calc R U . . .

loop_
_atom_site_aniso_label
_atom_site_aniso_U_11
_atom_site_aniso_U_22
_atom_site_aniso_U_33
_atom_site_aniso_U_23
_atom_site_aniso_U_13
_atom_site_aniso_U_12
Cu1 0.0384(16) 0.0596(16) 0.027(2) 0.000 0.000 -0.0002(6)
O1 0.048(4) 0.061(5) 0.038(7) -0.008(4) -0.005(5) 0.003(3)
N1 0.041(5) 0.050(5) 0.036(6) -0.003(5) 0.000(5) -0.004(3)
N2 0.042(4) 0.061(7) 0.038(7) -0.006(5) 0.001(5) 0.000(4)
C1 0.031(11) 0.070(9) 0.03(2) 0.007(5) 0.002(11) 0.002(4)
C2 0.046(6) 0.059(6) 0.038(7) 0.004(6) -0.003(7) 0.006(5)
C3 0.041(6) 0.070(8) 0.041(8) 0.005(6) -0.001(5) 0.004(5)
C4 0.048(7) 0.061(7) 0.041(10) -0.006(7) -0.003(7) -0.001(5)

loop_
_atom_type_symbol
_atom_type_description
_atom_type_scat_dispersion_real
_atom_type_scat_dispersion_imag
_atom_type_scat_source
C C 0.0033 0.0016 'International Tables Vol C Tables 4.2.6.8 and 6.1.1.4'
H H 0.0000 0.0000 'International Tables Vol C Tables 4.2.6.8 and 6.1.1.4'
Cu Cu 0.3450 1.2548 'International Tables Vol C Tables 4.2.6.8 and 6.1.1.4'
N N 0.0063 0.0031 'International Tables Vol C Tables 4.2.6.8 and 6.1.1.4'
O O 0.0112 0.0059 'International Tables Vol C Tables 4.2.6.8 and 6.1.1.4'

loop_
_geom_angle_atom_site_label_1
_geom_angle_atom_site_label_2
_geom_angle_atom_site_label_3
_geom_angle
_geom_angle_site_symmetry_1
_geom_angle_site_symmetry_3
_geom_angle_publ_flag
N1 Cu1 N1 87.2(9) . 2_665 ?
N1 Cu1 N2 173.5(5) . 7 ?
N1 Cu1 N2 89.3(4) 2_665 7 ?
N1 Cu1 N2 89.3(4) . 8_545 ?
N1 Cu1 N2 173.5(5) 2_665 8_545 ?
N2 Cu1 N2 94.6(9) 7 8_545 ?
C3 N1 C1 105(2) . . ?
C3 N1 Cu1 135.3(8) . . ?
C1 N1 Cu1 118.9(16) . . ?
C1 N2 C4 106.0(16) . . ?
C1 N2 Cu1 128.3(12) . 7_454 ?
C4 N2 Cu1 124.5(12) . 7_454 ?
N1 C1 N2 111.7(16) . . ?
N1 C1 C2 121(4) . . ?
N2 C1 C2 127(3) . . ?
O1 C2 C1 122(2) . . ?
N1 C3 C4 109.9(11) . . ?
N2 C4 C3 107.1(13) . . ?

loop_
_geom_bond_atom_site_label_1
_geom_bond_atom_site_label_2
_geom_bond_distance
_geom_bond_site_symmetry_2
_geom_bond_publ_flag
Cu1 N1 1.993(15) . ?
Cu1 N1 1.993(15) 2_665 ?
Cu1 N2 2.004(15) 7 ?
Cu1 N2 2.004(15) 8_545 ?
O1 C2 1.25(2) . ?
N1 C3 1.329(18) . ?
N1 C1 1.37(4) . ?
N2 C1 1.34(5) . ?
N2 C4 1.367(16) . ?
C1 C2 1.43(3) . ?
C3 C4 1.39(2) . ?
